data_1565855
loop_
_publ_author_name
'Malinska, Maura'

_publ_section_title
;
 Insights into molecular recognition from the crystal structures of
 <i>p-tert</i>-butylcalix[6]arene complexed with different solvents
;
_journal_coeditor_code ED5024
_journal_issue 1
_journal_name_full IUCrJ
_journal_page_first 55
_journal_page_last 64
_journal_paper_doi 10.1107/S2052252521010678
_journal_volume 9
_journal_year 2022
_chemical_formula_moiety '4(C H2 Cl2), C66 H84 O6'
_chemical_formula_sum 'C70 H92 Cl8 O6'
_chemical_formula_weight 1313.03
_space_group_crystal_system triclinic
_space_group_IT_number 2
_space_group_name_Hall '-P 1'
_space_group_name_H-M_alt 'P -1'
_atom_sites_solution_hydrogens geom
_atom_sites_solution_primary direct
_cell_angle_alpha 77.127(3)
_cell_angle_beta 66.915(4)
_cell_angle_gamma 76.404(3)
_cell_formula_units_Z 2
_cell_length_a 13.8727(6)
_cell_length_b 16.0717(6)
_cell_length_c 17.6177(6)
_cell_measurement_reflns_used 15478
_cell_measurement_temperature 99.99(10)
_cell_measurement_theta_max 71.4740
_cell_measurement_theta_min 2.7740
_cell_volume 3474.5(3)
_computing_cell_refinement 'CrysAlisPro 1.171.38.43d (Rigaku OD, 2015)'
_computing_data_collection 'CrysAlisPro 1.171.38.43d (Rigaku OD, 2015)'
_computing_data_reduction 'CrysAlisPro 1.171.38.43d (Rigaku OD, 2015)'
_computing_molecular_graphics 'Olex2 (Dolomanov et al., 2009)'
_computing_publication_material 'Olex2 (Dolomanov et al., 2009)'
_computing_structure_refinement 'ShelXL (Sheldrick, 2015)'
_computing_structure_solution 'ShelXS (Sheldrick, 2008)'
_diffrn_ambient_environment N~2~
_diffrn_ambient_temperature 99.99(10)
_diffrn_detector 'CCD plate'
_diffrn_detector_area_resol_mean 10.4391
_diffrn_detector_type Atlas
_diffrn_measured_fraction_theta_full 0.999
_diffrn_measured_fraction_theta_max 0.979
_diffrn_measurement_details
;
List of Runs (angles in degrees, time in seconds):

  # Type    Start    End  Width  t~exp~   \w     \q     \k     \f   Frames
--------------------------------------------------------------------------
  1  \w    -42.00  92.00   1.00    1.00    --    0.00  57.00-120.00  134
  2  \w    -99.00 -34.00   1.00    1.00    --    0.00 178.00 -30.00   65
  3  \w      1.00  51.00   1.00    1.00    --    0.00 -99.00 -90.00   50
  4  \w   -151.00 -80.00   1.00    1.00    --  -55.02 -94.00-150.00   71
  5  \w   -146.00 -13.00   1.00    1.00    --  -55.02 -45.00-150.00  133
  6  \w   -101.00  -8.00   1.00    1.00    --  -55.02 135.00 140.00   93
  7  \w     -2.00 147.00   1.00    1.00    --   55.02  30.00 120.00  149
  8  \w     94.00 146.00   1.00    1.00    --   55.02 125.00  90.00   52
  9  \w     94.00 146.00   1.00    1.00    --   55.02 125.00 120.00   52
 10  \w     94.00 146.00   1.00    1.00    --   55.02 125.00-120.00   52
 11  \w     23.00 121.00   1.00    1.00    --   55.02-125.00 -90.00   98
 12  \w     94.00 146.00   1.00    1.00    --   55.02 125.00 -90.00   52
 13  \w     94.00 146.00   1.00    1.00    --   55.02 125.00-180.00   52
 14  \w     18.00 115.00   1.00   10.00    --  110.04-111.00-150.00   97
 15  \w     57.00 150.00   1.00   10.00    --  110.04 178.00  90.00   93
 16  \w    100.00 178.00   1.00   10.00    --  110.04 111.00 -30.00   78
 17  \w     18.00 115.00   1.00   10.00    --  110.04-111.00 150.00   97
 18  \w    100.00 178.00   1.00   10.00    --  110.04 111.00-180.00   78
 19  \w     13.00 158.00   1.00   10.00    --  110.04 -91.00-120.00  145
 20  \w    100.00 178.00   1.00   10.00    --  110.04 111.00 -90.00   78
 21  \w     18.00 115.00   1.00   10.00    --  110.04-111.00  60.00   97
 22  \w    100.00 178.00   1.00   10.00    --  110.04 111.00-150.00   78
 23  \w     19.00 157.00   1.00   10.00    --  110.04 -38.00-150.00  138
 24  \w     10.00 178.00   1.00   10.00    --  110.04   0.00 -30.00  168
 25  \w     19.00 152.00   1.00   10.00    --  110.04 -50.00-120.00  133
 26  \w      1.00  51.00   1.00    1.00    --    0.00 -99.00 -60.00   50
 27  \w    -44.00 100.00   1.00    1.00    --    0.00  77.00   0.00  144
 28  \w   -148.00 -12.00   1.00    1.00    --  -55.02 -61.00 -30.00  136
 29  \w   -155.00 -11.00   1.00    1.00    --  -55.02 -77.00  60.00  144
 30  \w   -155.00 -11.00   1.00    1.00    --  -55.02 -77.00 -90.00  144
 31  \w   -155.00 -11.00   1.00    1.00    --  -55.02 -77.00-150.00  144
;
_diffrn_measurement_device 'four-circle diffractometer'
_diffrn_measurement_device_type 'SuperNova, Dual, Cu at zero, Atlas'
_diffrn_measurement_method '\w scans'
_diffrn_orient_matrix_type 'CrysAlisPro convention (1999,Acta A55,543-557)'
_diffrn_orient_matrix_UB_11 0.1057383000
_diffrn_orient_matrix_UB_12 0.0340527000
_diffrn_orient_matrix_UB_13 -0.0296414000
_diffrn_orient_matrix_UB_21 -0.0123069000
_diffrn_orient_matrix_UB_22 -0.0035415000
_diffrn_orient_matrix_UB_23 0.0913978000
_diffrn_orient_matrix_UB_31 0.0603891000
_diffrn_orient_matrix_UB_32 -0.0936251000
_diffrn_orient_matrix_UB_33 0.0007067000
_diffrn_radiation_monochromator mirror
_diffrn_radiation_probe x-ray
_diffrn_radiation_type CuK\a
_diffrn_radiation_wavelength 1.54184
_diffrn_reflns_av_R_equivalents 0.0567
_diffrn_reflns_av_unetI/netI 0.0375
_diffrn_reflns_Laue_measured_fraction_full 0.999
_diffrn_reflns_Laue_measured_fraction_max 0.979
_diffrn_reflns_limit_h_max 17
_diffrn_reflns_limit_h_min -17
_diffrn_reflns_limit_k_max 14
_diffrn_reflns_limit_k_min -19
_diffrn_reflns_limit_l_max 21
_diffrn_reflns_limit_l_min -20
_diffrn_reflns_number 40412
_diffrn_reflns_point_group_measured_fraction_full 0.999
_diffrn_reflns_point_group_measured_fraction_max 0.979
_diffrn_reflns_theta_full 67.684
_diffrn_reflns_theta_max 71.736
_diffrn_reflns_theta_min 2.756
_diffrn_source 'micro-focus sealed X-ray tube'
_diffrn_source_type 'SuperNova (Cu) X-ray Source'
_exptl_absorpt_coefficient_mu 3.344
_exptl_absorpt_correction_T_max 1.00000
_exptl_absorpt_correction_T_min 0.59902
_exptl_absorpt_correction_type multi-scan
_exptl_absorpt_process_details
;
CrysAlisPro 1.171.38.43d (Rigaku Oxford Diffraction, 2015)
Empirical absorption correction using spherical harmonics,
 implemented in SCALE3 ABSPACK scaling algorithm.
;
_exptl_crystal_colour colourless
_exptl_crystal_colour_primary colourless
_exptl_crystal_density_diffrn 1.255
_exptl_crystal_description block
_exptl_crystal_F_000 1392
_exptl_crystal_size_max 0.15
_exptl_crystal_size_mid 0.13
_exptl_crystal_size_min 0.1
_refine_diff_density_max 0.937
_refine_diff_density_min -1.196
_refine_diff_density_rms 0.093
_refine_ls_extinction_method none
_refine_ls_goodness_of_fit_ref 1.025
_refine_ls_hydrogen_treatment constr
_refine_ls_matrix_type full
_refine_ls_number_parameters 808
_refine_ls_number_reflns 13310
_refine_ls_number_restraints 0
_refine_ls_restrained_S_all 1.025
_refine_ls_R_factor_all 0.0851
_refine_ls_R_factor_gt 0.0724
_refine_ls_shift/su_max 0.000
_refine_ls_shift/su_mean 0.000
_refine_ls_structure_factor_coef Fsqd
_refine_ls_weighting_details 'w=1/[\s^2^(Fo^2^)+(0.1384P)^2^+4.0386P] where P=(Fo^2^+2Fc^2^)/3'
_refine_ls_weighting_scheme calc
_refine_ls_wR_factor_gt 0.2037
_refine_ls_wR_factor_ref 0.2218
_reflns_Friedel_coverage 0.000
_reflns_number_gt 10893
_reflns_number_total 13310
_reflns_threshold_expression 'I > 2\s(I)'
_cod_data_source_file ed5024.cif
_cod_data_source_block 12_x6_DCM_1_4
_cod_database_code 1565855
_chemical_oxdiff_formula 'C48 H60 O6 N1'
_shelx_space_group_comment
;
The symmetry employed for this shelxl refinement is uniquely defined
by the following loop, which should always be used as a source of
symmetry information in preference to the above space-group names.
They are only intended as comments.
;
_shelx_estimated_absorpt_t_max 0.731
_shelx_estimated_absorpt_t_min 0.634
_reflns_odcompleteness_completeness 99.97
_reflns_odcompleteness_iscentric 1
_reflns_odcompleteness_theta 66.97
_olex2_refinement_description
;
1. Fixed Uiso
 At 1.2 times of:
  All C(H) groups, All C(H,H) groups, All C(H,H,H,H) groups
 At 1.5 times of:
  All C(H,H,H) groups, All O(H) groups
2. Uiso/Uaniso restraints and constraints
Uanis(Cl2) = Uanis(Cl2A)
Uanis(C54A) = Uanis(C54)
Uanis(C53) = Uanis(C53A)
Uanis(C52) = Uanis(C52A)
3. Others
 Sof(Cl2)=Sof(H67C)=Sof(H67D)=1-FVAR(1)
 Sof(Cl2A)=Sof(H67A)=Sof(H67B)=FVAR(1)
 Sof(Cl4)=Sof(H68C)=Sof(H68D)=1-FVAR(2)
 Sof(Cl4A)=Sof(H68A)=Sof(H68B)=FVAR(2)
 Sof(C52)=Sof(H52A)=Sof(H52B)=Sof(H52C)=Sof(C53)=Sof(H53A)=Sof(H53B)=Sof(H53C)=
 Sof(C54)=Sof(H54A)=Sof(H54B)=Sof(H54C)=1-FVAR(3)
 Sof(C52A)=Sof(H52D)=Sof(H52E)=Sof(H52F)=Sof(C53A)=Sof(H53D)=Sof(H53E)=
 Sof(H53F)=Sof(C54A)=Sof(H54D)=Sof(H54E)=Sof(H54F)=FVAR(3)
4.a Secondary CH2 refined with riding coordinates:
 C67(H67A,H67B), C67(H67C,H67D), C68(H68A,H68B), C68(H68C,H68D), C69(H69A,
 H69B), C70(H70A,H70B), C11(H11A,H11B), C22(H22A,H22B), C33(H33A,H33B),
 C44(H44A,H44B), C55(H55A,H55B), C66(H66A,H66B)
4.b Aromatic/amide H refined with riding coordinates:
 C3(H3A), C5(H5A), C13(H13), C15(H15), C24(H24), C26(H26), C35(H35), C37(H37),
 C46(H46), C48(H48), C57(H57), C59(H59)
4.c Idealised Me refined as rotating group:
 C8(H8A,H8B,H8C), C9(H9A,H9B,H9C), C10(H10A,H10B,H10C), C19(H19A,H19B,H19C),
 C20(H20A,H20B,H20C), C21(H21A,H21B,H21C), C30(H30A,H30B,H30C), C31(H31A,H31B,
 H31C), C32(H32A,H32B,H32C), C41(H41A,H41B,H41C), C42(H42A,H42B,H42C), C43(H43A,
 H43B,H43C), C52(H52A,H52B,H52C), C52A(H52D,H52E,H52F), C53(H53A,H53B,H53C),
 C53A(H53D,H53E,H53F), C54(H54A,H54B,H54C), C54A(H54D,H54E,H54F), C63(H63A,H63B,
 H63C), C64(H64A,H64B,H64C), C65(H65A,H65B,H65C)
4.d Idealised tetrahedral OH refined as rotating group:
 O1(H1), O2(H2), O3(H3), O4(H4), O5(H5), O6(H6)
;
_olex2_date_sample_data_collection 2017-11-04
_olex2_submission_special_instructions 'No special instructions were received'
_oxdiff_exptl_absorpt_empirical_details
;
Empirical correction (ABSPACK) includes:
- Absorption correction using spherical harmonics
- Frame scaling
;
_oxdiff_exptl_absorpt_empirical_full_max 2.380
_oxdiff_exptl_absorpt_empirical_full_min 0.567

loop_
_space_group_symop_operation_xyz
'x, y, z'
'-x, -y, -z'

loop_
_atom_site_label
_atom_site_type_symbol
_atom_site_fract_x
_atom_site_fract_y
_atom_site_fract_z
_atom_site_U_iso_or_equiv
_atom_site_adp_type
_atom_site_occupancy
_atom_site_site_symmetry_order
_atom_site_calc_flag
_atom_site_refinement_flags_posn
_atom_site_refinement_flags_adp
_atom_site_refinement_flags_occupancy
_atom_site_disorder_assembly
_atom_site_disorder_group
Cl1 Cl 0.48266(9) -0.11236(8) -0.31136(6) 0.0643(3) Uani 1 1 d . . . . .
Cl2 Cl 0.5781(6) -0.1925(5) -0.4568(4) 0.0561(4) Uani 0.180(3) 1 d . . P A 2
Cl2A Cl 0.53929(11) -0.15268(10) -0.47807(8) 0.0561(4) Uani 0.820(3) 1 d . . P A 1
C67 C 0.4826(3) -0.1890(3) -0.3686(3) 0.0573(11) Uani 1 1 d . . . . .
H67A H 0.408823 -0.197824 -0.354263 0.069 Uiso 0.820(3) 1 calc R . P A 1
H67B H 0.524121 -0.245084 -0.353859 0.069 Uiso 0.820(3) 1 calc R . P A 1
H67C H 0.486121 -0.246968 -0.334665 0.069 Uiso 0.180(3) 1 calc R . P A 2
H67D H 0.414500 -0.175878 -0.378149 0.069 Uiso 0.180(3) 1 calc R . P A 2
Cl3 Cl 0.40932(10) 0.07837(7) -0.85180(7) 0.0666(3) Uani 1 1 d . . . . .
Cl4 Cl 0.4379(6) -0.0853(11) -0.7425(9) 0.076(4) Uani 0.35(3) 1 d . . P B 2
Cl4A Cl 0.4356(4) -0.0969(2) -0.7723(11) 0.0981(18) Uani 0.65(3) 1 d . . P B 1
C68 C 0.3488(3) -0.0044(2) -0.7780(2) 0.0358(7) Uani 1 1 d . . . . .
H68A H 0.315499 0.015140 -0.722596 0.043 Uiso 0.65(3) 1 calc R . P B 1
H68B H 0.291806 -0.016117 -0.792745 0.043 Uiso 0.65(3) 1 calc R . P B 1
H68C H 0.313160 -0.031381 -0.802912 0.043 Uiso 0.35(3) 1 calc R . P B 2
H68D H 0.293411 0.021213 -0.729642 0.043 Uiso 0.35(3) 1 calc R . P B 2
Cl5 Cl 0.18185(11) -0.48510(8) -0.81944(9) 0.0729(3) Uani 1 1 d . . . . .
Cl6 Cl -0.04561(11) -0.42877(13) -0.78073(8) 0.0889(5) Uani 1 1 d . . . . .
C69 C 0.0708(4) -0.4075(4) -0.7777(3) 0.0720(13) Uani 1 1 d . . . . .
H69A H 0.061014 -0.406411 -0.719148 0.086 Uiso 1 1 calc R . . . .
H69B H 0.083946 -0.349650 -0.809542 0.086 Uiso 1 1 calc R . . . .
Cl7 Cl 0.04676(8) -0.28829(6) 0.01331(6) 0.0510(2) Uani 1 1 d . . . . .
Cl8 Cl 0.02321(7) -0.39116(6) -0.09492(5) 0.0471(2) Uani 1 1 d . . . . .
C70 C 0.0820(3) -0.3896(2) -0.0229(2) 0.0453(8) Uani 1 1 d . . . . .
H70A H 0.160196 -0.402760 -0.049722 0.054 Uiso 1 1 calc R . . . .
H70B H 0.059401 -0.435338 0.025247 0.054 Uiso 1 1 calc R . . . .
O1 O 0.21705(15) -0.34174(12) -0.32507(11) 0.0236(4) Uani 1 1 d . . . . .
H1 H 0.259760 -0.356076 -0.371168 0.035 Uiso 1 1 calc GR . . . .
O2 O 0.21343(18) -0.18178(12) -0.40409(12) 0.0305(4) Uani 1 1 d . . . . .
H2 H 0.209121 -0.227702 -0.369893 0.046 Uiso 1 1 calc GR . . . .
O3 O 0.15414(17) -0.12706(12) -0.53514(12) 0.0282(4) Uani 1 1 d . . . . .
H3 H 0.191260 -0.140696 -0.504960 0.042 Uiso 1 1 calc GR . . . .
O4 O 0.13571(15) -0.23593(12) -0.62102(11) 0.0242(4) Uani 1 1 d . . . . .
H4 H 0.129016 -0.203305 -0.587447 0.036 Uiso 1 1 calc GR . . . .
O5 O 0.32461(16) -0.30368(14) -0.61390(12) 0.0320(5) Uani 1 1 d . . . . .
H5 H 0.268254 -0.286679 -0.624077 0.048 Uiso 1 1 calc GR . . . .
O6 O 0.36363(15) -0.35918(14) -0.47428(12) 0.0285(4) Uani 1 1 d . . . . .
H6 H 0.359883 -0.342449 -0.521887 0.043 Uiso 1 1 calc GR . . . .
C1 C 0.2728(2) -0.34171(16) -0.27494(15) 0.0205(5) Uani 1 1 d . . . . .
C2 C 0.3619(2) -0.40468(16) -0.27682(15) 0.0215(5) Uani 1 1 d . . . . .
C3 C 0.4132(2) -0.40522(16) -0.22259(16) 0.0222(5) Uani 1 1 d . . . . .
H3A H 0.473018 -0.448640 -0.222745 0.027 Uiso 1 1 calc R . . . .
C4 C 0.3801(2) -0.34453(17) -0.16825(16) 0.0228(5) Uani 1 1 d . . . . .
C5 C 0.2928(2) -0.28086(16) -0.17031(15) 0.0216(5) Uani 1 1 d . . . . .
H5A H 0.269831 -0.237911 -0.134784 0.026 Uiso 1 1 calc R . . . .
C6 C 0.2381(2) -0.27822(16) -0.22299(15) 0.0203(5) Uani 1 1 d . . . . .
C7 C 0.4344(2) -0.34803(18) -0.10608(18) 0.0282(6) Uani 1 1 d . . . . .
C8 C 0.5332(3) -0.4173(2) -0.1187(2) 0.0445(8) Uani 1 1 d . . . . .
H8A H 0.513576 -0.474114 -0.111356 0.067 Uiso 1 1 calc GR . . . .
H8B H 0.564890 -0.417416 -0.077815 0.067 Uiso 1 1 calc GR . . . .
H8C H 0.584757 -0.405021 -0.175184 0.067 Uiso 1 1 calc GR . . . .
C9 C 0.3540(3) -0.3696(2) -0.0164(2) 0.0408(7) Uani 1 1 d . . . . .
H9A H 0.289226 -0.326347 -0.007451 0.061 Uiso 1 1 calc GR . . . .
H9B H 0.385758 -0.368941 0.024312 0.061 Uiso 1 1 calc GR . . . .
H9C H 0.336489 -0.427095 -0.009443 0.061 Uiso 1 1 calc GR . . . .
C10 C 0.4645(3) -0.2598(2) -0.1138(2) 0.0411(7) Uani 1 1 d . . . . .
H10A H 0.516506 -0.245705 -0.169652 0.062 Uiso 1 1 calc GR . . . .
H10B H 0.495493 -0.261989 -0.071893 0.062 Uiso 1 1 calc GR . . . .
H10C H 0.400879 -0.215283 -0.104771 0.062 Uiso 1 1 calc GR . . . .
C11 C 0.1435(2) -0.20700(16) -0.22315(16) 0.0220(5) Uani 1 1 d . . . . .
H11A H 0.102346 -0.194948 -0.165364 0.026 Uiso 1 1 calc R . . . .
H11B H 0.096530 -0.227779 -0.242522 0.026 Uiso 1 1 calc R . . . .
C12 C 0.1760(2) -0.12317(16) -0.27872(15) 0.0198(5) Uani 1 1 d . . . . .
C13 C 0.1709(2) -0.05195(16) -0.24360(15) 0.0213(5) Uani 1 1 d . . . . .
H13 H 0.145968 -0.056395 -0.184573 0.026 Uiso 1 1 calc R . . . .
C14 C 0.2011(2) 0.02586(16) -0.29199(16) 0.0221(5) Uani 1 1 d . . . . .
C15 C 0.2408(2) 0.02917(16) -0.37862(16) 0.0217(5) Uani 1 1 d . . . . .
H15 H 0.264297 0.080613 -0.412724 0.026 Uiso 1 1 calc R . . . .
C16 C 0.2472(2) -0.04015(16) -0.41694(15) 0.0205(5) Uani 1 1 d . . . . .
C17 C 0.2115(2) -0.11470(16) -0.36587(16) 0.0215(5) Uani 1 1 d . . . . .
C18 C 0.1977(2) 0.10234(17) -0.25153(17) 0.0262(6) Uani 1 1 d . . . . .
C19 C 0.1023(3) 0.11003(19) -0.16986(18) 0.0311(6) Uani 1 1 d . . . . .
H19A H 0.036423 0.119575 -0.181077 0.047 Uiso 1 1 calc GR . . . .
H19B H 0.103344 0.158875 -0.145525 0.047 Uiso 1 1 calc GR . . . .
H19C H 0.106153 0.056544 -0.130715 0.047 Uiso 1 1 calc GR . . . .
C20 C 0.3014(3) 0.0881(2) -0.2342(2) 0.0350(7) Uani 1 1 d . . . . .
H20A H 0.306775 0.033769 -0.196436 0.052 Uiso 1 1 calc GR . . . .
H20B H 0.301125 0.136258 -0.208458 0.052 Uiso 1 1 calc GR . . . .
H20C H 0.362194 0.085114 -0.286838 0.052 Uiso 1 1 calc GR . . . .
C21 C 0.1891(3) 0.18873(19) -0.3098(2) 0.0381(7) Uani 1 1 d . . . . .
H21A H 0.254138 0.189417 -0.359391 0.057 Uiso 1 1 calc GR . . . .
H21B H 0.179652 0.236786 -0.280338 0.057 Uiso 1 1 calc GR . . . .
H21C H 0.128003 0.194876 -0.326605 0.057 Uiso 1 1 calc GR . . . .
C22 C 0.2928(2) -0.03351(17) -0.51120(16) 0.0232(5) Uani 1 1 d . . . . .
H22A H 0.323530 -0.092457 -0.525998 0.028 Uiso 1 1 calc R . . . .
H22B H 0.351694 0.000340 -0.532860 0.028 Uiso 1 1 calc R . . . .
C23 C 0.2146(2) 0.00794(17) -0.55531(15) 0.0216(5) Uani 1 1 d . . . . .
C24 C 0.2093(2) 0.09489(17) -0.58994(16) 0.0237(5) Uani 1 1 d . . . . .
H24 H 0.251563 0.128373 -0.581825 0.028 Uiso 1 1 calc R . . . .
C25 C 0.1447(2) 0.13494(17) -0.63596(16) 0.0246(5) Uani 1 1 d . . . . .
C26 C 0.0831(2) 0.08343(17) -0.64632(16) 0.0236(5) Uani 1 1 d . . . . .
H26 H 0.037566 0.109177 -0.676827 0.028 Uiso 1 1 calc R . . . .
C27 C 0.0862(2) -0.00364(17) -0.61365(16) 0.0232(5) Uani 1 1 d . . . . .
C28 C 0.1514(2) -0.04087(17) -0.56716(15) 0.0220(5) Uani 1 1 d . . . . .
C29 C 0.1399(2) 0.23091(18) -0.67427(18) 0.0304(6) Uani 1 1 d . . . . .
C30 C 0.0364(4) 0.2814(2) -0.6226(3) 0.0644(13) Uani 1 1 d . . . . .
H30A H -0.023594 0.258502 -0.621766 0.097 Uiso 1 1 calc GR . . . .
H30B H 0.031562 0.342603 -0.647138 0.097 Uiso 1 1 calc GR . . . .
H30C H 0.034317 0.275811 -0.565435 0.097 Uiso 1 1 calc GR . . . .
C31 C 0.2353(3) 0.2668(2) -0.6793(3) 0.0501(9) Uani 1 1 d . . . . .
H31A H 0.232122 0.267128 -0.622822 0.075 Uiso 1 1 calc GR . . . .
H31B H 0.233781 0.325913 -0.709417 0.075 Uiso 1 1 calc GR . . . .
H31C H 0.301034 0.230234 -0.708867 0.075 Uiso 1 1 calc GR . . . .
C32 C 0.1452(3) 0.2420(2) -0.7655(2) 0.0451(8) Uani 1 1 d . . . . .
H32A H 0.212502 0.209976 -0.798861 0.068 Uiso 1 1 calc GR . . . .
H32B H 0.140553 0.303501 -0.788930 0.068 Uiso 1 1 calc GR . . . .
H32C H 0.085877 0.219528 -0.766442 0.068 Uiso 1 1 calc GR . . . .
C33 C 0.0273(2) -0.05873(17) -0.63451(16) 0.0239(5) Uani 1 1 d . . . . .
H33A H -0.033911 -0.021555 -0.647289 0.029 Uiso 1 1 calc R . . . .
H33B H -0.000462 -0.102330 -0.585571 0.029 Uiso 1 1 calc R . . . .
C34 C 0.0998(2) -0.10439(17) -0.70885(16) 0.0217(5) Uani 1 1 d . . . . .
C35 C 0.1180(2) -0.05890(17) -0.78967(16) 0.0224(5) Uani 1 1 d . . . . .
H35 H 0.081356 -0.001434 -0.796219 0.027 Uiso 1 1 calc R . . . .
C36 C 0.1879(2) -0.09471(17) -0.86097(16) 0.0234(5) Uani 1 1 d . . . . .
C37 C 0.2402(2) -0.17931(18) -0.84855(16) 0.0233(5) Uani 1 1 d . . . . .
H37 H 0.288287 -0.205239 -0.895914 0.028 Uiso 1 1 calc R . . . .
C38 C 0.2249(2) -0.22713(17) -0.76979(16) 0.0224(5) Uani 1 1 d . . . . .
C39 C 0.1535(2) -0.18855(17) -0.70013(15) 0.0213(5) Uani 1 1 d . . . . .
C40 C 0.2091(2) -0.04508(18) -0.94986(17) 0.0274(6) Uani 1 1 d . . . . .
C41 C 0.1450(3) 0.04686(19) -0.95032(18) 0.0347(7) Uani 1 1 d . . . . .
H41A H 0.068986 0.043889 -0.924392 0.052 Uiso 1 1 calc GR . . . .
H41B H 0.160987 0.076035 -1.007963 0.052 Uiso 1 1 calc GR . . . .
H41C H 0.164281 0.079365 -0.918913 0.052 Uiso 1 1 calc GR . . . .
C42 C 0.3277(3) -0.0392(2) -0.99273(19) 0.0386(7) Uani 1 1 d . . . . .
H42A H 0.348071 -0.006985 -0.961801 0.058 Uiso 1 1 calc GR . . . .
H42B H 0.341402 -0.009274 -1.049945 0.058 Uiso 1 1 calc GR . . . .
H42C H 0.369386 -0.097633 -0.993825 0.058 Uiso 1 1 calc GR . . . .
C43 C 0.1774(3) -0.09452(19) -0.99979(17) 0.0322(6) Uani 1 1 d . . . . .
H43A H 0.216991 -0.153695 -0.999629 0.048 Uiso 1 1 calc GR . . . .
H43B H 0.194094 -0.065029 -1.057369 0.048 Uiso 1 1 calc GR . . . .
H43C H 0.101050 -0.096256 -0.974119 0.048 Uiso 1 1 calc GR . . . .
C44 C 0.2877(2) -0.31791(17) -0.76053(16) 0.0246(5) Uani 1 1 d . . . . .
H44A H 0.246719 -0.351590 -0.708054 0.029 Uiso 1 1 calc R . . . .
H44B H 0.296047 -0.346938 -0.807275 0.029 Uiso 1 1 calc R . . . .
C45 C 0.3969(2) -0.31875(16) -0.75948(16) 0.0227(5) Uani 1 1 d . . . . .
C46 C 0.4869(2) -0.32628(17) -0.83203(16) 0.0241(5) Uani 1 1 d . . . . .
H46 H 0.478860 -0.334474 -0.880861 0.029 Uiso 1 1 calc R . . . .
C47 C 0.5880(2) -0.32226(17) -0.83575(17) 0.0251(5) Uani 1 1 d . . . . .
C48 C 0.5956(2) -0.30679(16) -0.76330(16) 0.0225(5) Uani 1 1 d . . . . .
H48 H 0.662983 -0.301255 -0.764652 0.027 Uiso 1 1 calc R . . . .
C49 C 0.5087(2) -0.29919(16) -0.68949(16) 0.0223(5) Uani 1 1 d . . . . .
C50 C 0.4104(2) -0.30797(16) -0.68795(16) 0.0231(5) Uani 1 1 d . . . . .
C51 C 0.6875(3) -0.3322(2) -0.91439(18) 0.0332(6) Uani 1 1 d . . . . .
C52 C 0.687(2) -0.396(2) -0.9553(15) 0.0556(15) Uani 0.180(5) 1 d . . P C 2
H52A H 0.701115 -0.452855 -0.923668 0.083 Uiso 0.180(5) 1 calc GR . P C 2
H52B H 0.742224 -0.391813 -1.011096 0.083 Uiso 0.180(5) 1 calc GR . P C 2
H52C H 0.617482 -0.388376 -0.960320 0.083 Uiso 0.180(5) 1 calc GR . P C 2
C52A C 0.6673(4) -0.3564(5) -0.9852(3) 0.0556(15) Uani 0.820(5) 1 d . . P C 1
H52D H 0.631593 -0.407170 -0.964490 0.083 Uiso 0.820(5) 1 calc GR . P C 1
H52E H 0.735149 -0.369757 -1.030430 0.083 Uiso 0.820(5) 1 calc GR . P C 1
H52F H 0.622191 -0.307783 -1.006097 0.083 Uiso 0.820(5) 1 calc GR . P C 1
C53 C 0.7802(15) -0.3135(14) -0.9092(12) 0.0468(11) Uani 0.180(5) 1 d . . P C 2
H53A H 0.766586 -0.254010 -0.897795 0.070 Uiso 0.180(5) 1 calc GR . P C 2
H53B H 0.839630 -0.319876 -0.962111 0.070 Uiso 0.180(5) 1 calc GR . P C 2
H53C H 0.797884 -0.353723 -0.864043 0.070 Uiso 0.180(5) 1 calc GR . P C 2
C53A C 0.7700(3) -0.4098(3) -0.8928(3) 0.0468(11) Uani 0.820(5) 1 d . . P C 1
H53D H 0.788859 -0.397471 -0.848764 0.070 Uiso 0.820(5) 1 calc GR . P C 1
H53E H 0.833954 -0.417446 -0.942651 0.070 Uiso 0.820(5) 1 calc GR . P C 1
H53F H 0.738572 -0.462768 -0.873403 0.070 Uiso 0.820(5) 1 calc GR . P C 1
C54 C 0.6551(18) -0.2349(13) -0.9803(13) 0.0487(11) Uani 0.180(5) 1 d . . P C 2
H54A H 0.613608 -0.246772 -1.009520 0.073 Uiso 0.180(5) 1 calc GR . P C 2
H54B H 0.720692 -0.215790 -1.021110 0.073 Uiso 0.180(5) 1 calc GR . P C 2
H54C H 0.613272 -0.189386 -0.945907 0.073 Uiso 0.180(5) 1 calc GR . P C 2
C54A C 0.7383(4) -0.2516(3) -0.9444(3) 0.0487(11) Uani 0.820(5) 1 d . . P C 1
H54D H 0.687879 -0.202366 -0.957982 0.073 Uiso 0.820(5) 1 calc GR . P C 1
H54E H 0.802126 -0.260183 -0.994173 0.073 Uiso 0.820(5) 1 calc GR . P C 1
H54F H 0.757801 -0.240136 -0.900353 0.073 Uiso 0.820(5) 1 calc GR . P C 1
C55 C 0.5202(2) -0.27464(17) -0.61570(16) 0.0243(5) Uani 1 1 d . . . . .
H55A H 0.452711 -0.238474 -0.586377 0.029 Uiso 1 1 calc R . . . .
H55B H 0.575993 -0.237687 -0.637771 0.029 Uiso 1 1 calc R . . . .
C56 C 0.5473(2) -0.34655(16) -0.55110(16) 0.0226(5) Uani 1 1 d . . . . .
C57 C 0.6529(2) -0.37225(17) -0.55606(16) 0.0235(5) Uani 1 1 d . . . . .
H57 H 0.707272 -0.350122 -0.604029 0.028 Uiso 1 1 calc R . . . .
C58 C 0.6811(2) -0.42945(17) -0.49278(17) 0.0245(5) Uani 1 1 d . . . . .
C59 C 0.5994(2) -0.46151(16) -0.42387(16) 0.0242(5) Uani 1 1 d . . . . .
H59 H 0.616733 -0.500291 -0.380081 0.029 Uiso 1 1 calc R . . . .
C60 C 0.4932(2) -0.43892(16) -0.41667(16) 0.0227(5) Uani 1 1 d . . . . .
C61 C 0.4688(2) -0.38215(16) -0.48160(16) 0.0224(5) Uani 1 1 d . . . . .
C62 C 0.7980(2) -0.45519(18) -0.50006(19) 0.0290(6) Uani 1 1 d . . . . .
C63 C 0.8486(3) -0.5336(3) -0.5462(3) 0.0517(10) Uani 1 1 d . . . . .
H63A H 0.810443 -0.581955 -0.515154 0.078 Uiso 1 1 calc GR . . . .
H63B H 0.923129 -0.550176 -0.550957 0.078 Uiso 1 1 calc GR . . . .
H63C H 0.844556 -0.518873 -0.602043 0.078 Uiso 1 1 calc GR . . . .
C64 C 0.8065(3) -0.4788(3) -0.4128(2) 0.0451(8) Uani 1 1 d . . . . .
H64A H 0.768811 -0.430656 -0.380881 0.068 Uiso 1 1 calc GR . . . .
H64B H 0.881489 -0.489977 -0.418602 0.068 Uiso 1 1 calc GR . . . .
H64C H 0.774734 -0.530710 -0.383380 0.068 Uiso 1 1 calc GR . . . .
C65 C 0.8604(3) -0.3807(2) -0.5464(2) 0.0354(7) Uani 1 1 d . . . . .
H65A H 0.864455 -0.368518 -0.604551 0.053 Uiso 1 1 calc GR . . . .
H65B H 0.932381 -0.397011 -0.544907 0.053 Uiso 1 1 calc GR . . . .
H65C H 0.824447 -0.328956 -0.519558 0.053 Uiso 1 1 calc GR . . . .
C66 C 0.4060(2) -0.47028(16) -0.33730(16) 0.0228(5) Uani 1 1 d . . . . .
H66A H 0.347884 -0.480392 -0.351688 0.027 Uiso 1 1 calc R . . . .
H66B H 0.434939 -0.525925 -0.310220 0.027 Uiso 1 1 calc R . . . .

loop_
_atom_site_aniso_label
_atom_site_aniso_U_11
_atom_site_aniso_U_22
_atom_site_aniso_U_33
_atom_site_aniso_U_23
_atom_site_aniso_U_13
_atom_site_aniso_U_12
Cl1 0.0662(6) 0.0811(7) 0.0330(4) -0.0063(4) -0.0147(4) 0.0036(5)
Cl2 0.0595(8) 0.0646(9) 0.0503(7) -0.0256(6) -0.0118(5) -0.0196(7)
Cl2A 0.0595(8) 0.0646(9) 0.0503(7) -0.0256(6) -0.0118(5) -0.0196(7)
C67 0.050(2) 0.049(2) 0.071(3) 0.016(2) -0.025(2) -0.0210(17)
Cl3 0.0872(7) 0.0441(5) 0.0498(6) -0.0002(4) -0.0014(5) -0.0234(5)
Cl4 0.061(3) 0.050(4) 0.116(6) 0.004(3) -0.055(3) 0.015(2)
Cl4A 0.110(3) 0.0301(11) 0.186(5) -0.0066(18) -0.103(3) 0.0094(10)
C68 0.0368(15) 0.0371(17) 0.0299(15) -0.0018(13) -0.0106(12) -0.0046(13)
Cl5 0.0775(7) 0.0621(7) 0.0760(8) -0.0100(6) -0.0234(6) -0.0133(6)
Cl6 0.0774(8) 0.1519(15) 0.0490(6) -0.0164(7) -0.0223(6) -0.0392(9)
C69 0.072(3) 0.096(4) 0.057(3) -0.019(3) -0.027(2) -0.015(3)
Cl7 0.0631(5) 0.0442(5) 0.0404(5) -0.0098(4) -0.0094(4) -0.0117(4)
Cl8 0.0548(5) 0.0477(5) 0.0364(4) -0.0006(3) -0.0115(4) -0.0175(4)
C70 0.060(2) 0.0338(17) 0.0424(19) -0.0038(14) -0.0179(16) -0.0112(15)
O1 0.0344(9) 0.0221(9) 0.0174(9) -0.0025(7) -0.0141(8) -0.0019(7)
O2 0.0593(13) 0.0162(9) 0.0232(10) -0.0030(7) -0.0255(9) -0.0006(9)
O3 0.0481(11) 0.0213(9) 0.0183(9) 0.0030(7) -0.0179(8) -0.0063(8)
O4 0.0359(10) 0.0222(9) 0.0151(8) 0.0005(7) -0.0125(7) -0.0030(7)
O5 0.0322(10) 0.0410(12) 0.0167(9) -0.0021(8) -0.0106(8) 0.0066(9)
O6 0.0334(10) 0.0355(11) 0.0185(9) -0.0052(8) -0.0142(8) 0.0006(8)
C1 0.0339(13) 0.0166(11) 0.0132(11) 0.0032(9) -0.0128(10) -0.0055(10)
C2 0.0346(13) 0.0146(11) 0.0151(11) 0.0026(9) -0.0109(10) -0.0046(10)
C3 0.0315(12) 0.0176(12) 0.0168(11) 0.0016(9) -0.0126(10) 0.0005(10)
C4 0.0342(13) 0.0190(12) 0.0159(11) 0.0027(9) -0.0121(10) -0.0053(10)
C5 0.0330(13) 0.0195(12) 0.0129(11) -0.0010(9) -0.0100(10) -0.0038(10)
C6 0.0305(12) 0.0163(11) 0.0125(11) 0.0027(9) -0.0086(10) -0.0041(10)
C7 0.0409(15) 0.0249(13) 0.0244(13) -0.0026(11) -0.0213(12) 0.0002(11)
C8 0.055(2) 0.0422(18) 0.047(2) -0.0132(15) -0.0357(17) 0.0078(15)
C9 0.061(2) 0.0401(17) 0.0257(15) 0.0002(13) -0.0252(15) -0.0047(15)
C10 0.0557(19) 0.0359(17) 0.0434(18) -0.0033(14) -0.0323(16) -0.0062(14)
C11 0.0298(12) 0.0184(12) 0.0170(11) -0.0004(9) -0.0099(10) -0.0018(10)
C12 0.0274(12) 0.0161(11) 0.0173(12) -0.0006(9) -0.0128(10) 0.0008(9)
C13 0.0306(12) 0.0201(12) 0.0154(11) -0.0013(9) -0.0129(10) -0.0013(10)
C14 0.0324(13) 0.0185(12) 0.0189(12) -0.0018(10) -0.0146(10) -0.0023(10)
C15 0.0299(12) 0.0191(12) 0.0189(12) 0.0018(9) -0.0141(10) -0.0040(10)
C16 0.0276(12) 0.0193(12) 0.0156(12) -0.0002(9) -0.0127(10) 0.0006(9)
C17 0.0316(12) 0.0170(12) 0.0179(12) -0.0017(9) -0.0142(10) 0.0006(10)
C18 0.0426(15) 0.0202(13) 0.0205(13) -0.0020(10) -0.0166(12) -0.0052(11)
C19 0.0469(16) 0.0269(14) 0.0251(14) -0.0091(11) -0.0165(13) -0.0054(12)
C20 0.0441(16) 0.0340(16) 0.0356(16) -0.0101(13) -0.0201(13) -0.0079(13)
C21 0.070(2) 0.0187(13) 0.0293(15) 0.0001(11) -0.0235(15) -0.0080(13)
C22 0.0319(13) 0.0216(12) 0.0153(12) 0.0002(9) -0.0098(10) -0.0032(10)
C23 0.0289(12) 0.0241(13) 0.0109(11) -0.0034(9) -0.0076(9) -0.0008(10)
C24 0.0326(13) 0.0219(13) 0.0175(12) -0.0036(10) -0.0107(10) -0.0022(10)
C25 0.0340(13) 0.0208(13) 0.0178(12) -0.0028(10) -0.0110(10) 0.0008(10)
C26 0.0296(12) 0.0238(13) 0.0164(11) -0.0037(10) -0.0113(10) 0.0033(10)
C27 0.0276(12) 0.0248(13) 0.0147(11) -0.0042(10) -0.0067(10) -0.0003(10)
C28 0.0317(13) 0.0209(12) 0.0108(11) -0.0013(9) -0.0070(10) -0.0017(10)
C29 0.0436(16) 0.0201(13) 0.0277(14) 0.0004(11) -0.0183(12) 0.0003(11)
C30 0.077(3) 0.0257(17) 0.058(3) -0.0024(16) -0.003(2) 0.0127(18)
C31 0.074(2) 0.0253(16) 0.062(2) 0.0126(15) -0.042(2) -0.0158(16)
C32 0.071(2) 0.0329(17) 0.0363(18) 0.0090(14) -0.0296(17) -0.0118(16)
C33 0.0294(12) 0.0243(13) 0.0182(12) -0.0019(10) -0.0114(10) -0.0007(10)
C34 0.0270(12) 0.0235(13) 0.0175(12) -0.0030(10) -0.0114(10) -0.0034(10)
C35 0.0320(13) 0.0189(12) 0.0197(12) -0.0009(10) -0.0143(10) -0.0033(10)
C36 0.0331(13) 0.0249(13) 0.0168(12) 0.0007(10) -0.0144(10) -0.0072(10)
C37 0.0311(13) 0.0256(13) 0.0165(12) -0.0048(10) -0.0114(10) -0.0041(10)
C38 0.0294(12) 0.0236(13) 0.0197(12) -0.0026(10) -0.0140(10) -0.0056(10)
C39 0.0289(12) 0.0235(12) 0.0147(11) 0.0008(10) -0.0123(10) -0.0055(10)
C40 0.0428(15) 0.0243(13) 0.0173(12) 0.0008(10) -0.0152(11) -0.0060(11)
C41 0.0602(19) 0.0239(14) 0.0214(13) 0.0022(11) -0.0208(13) -0.0038(13)
C42 0.0497(18) 0.0417(17) 0.0220(14) 0.0051(12) -0.0115(13) -0.0145(14)
C43 0.0527(17) 0.0280(14) 0.0190(13) -0.0017(11) -0.0195(12) -0.0023(12)
C44 0.0363(14) 0.0213(13) 0.0195(12) -0.0034(10) -0.0144(11) -0.0029(10)
C45 0.0337(13) 0.0154(11) 0.0206(12) -0.0006(9) -0.0150(11) 0.0005(10)
C46 0.0371(14) 0.0206(12) 0.0163(12) -0.0037(9) -0.0127(11) -0.0017(10)
C47 0.0352(14) 0.0223(13) 0.0180(12) -0.0017(10) -0.0111(11) -0.0034(10)
C48 0.0338(13) 0.0174(11) 0.0184(12) 0.0001(9) -0.0137(10) -0.0028(10)
C49 0.0374(14) 0.0138(11) 0.0171(12) 0.0010(9) -0.0154(11) 0.0003(10)
C50 0.0345(13) 0.0175(12) 0.0150(11) 0.0010(9) -0.0117(10) 0.0017(10)
C51 0.0405(15) 0.0401(17) 0.0194(13) -0.0073(12) -0.0077(12) -0.0101(13)
C52 0.046(2) 0.099(5) 0.027(2) -0.030(3) -0.0043(18) -0.017(3)
C52A 0.046(2) 0.099(5) 0.027(2) -0.030(3) -0.0043(18) -0.017(3)
C53 0.041(2) 0.048(2) 0.034(2) -0.0003(17) -0.0055(17) 0.0067(18)
C53A 0.041(2) 0.048(2) 0.034(2) -0.0003(17) -0.0055(17) 0.0067(18)
C54 0.060(3) 0.035(2) 0.038(2) -0.0036(17) 0.0008(19) -0.0163(19)
C54A 0.060(3) 0.035(2) 0.038(2) -0.0036(17) 0.0008(19) -0.0163(19)
C55 0.0378(14) 0.0195(12) 0.0179(12) -0.0013(10) -0.0152(11) -0.0013(10)
C56 0.0380(14) 0.0176(12) 0.0165(11) -0.0030(9) -0.0159(10) -0.0017(10)
C57 0.0341(13) 0.0182(12) 0.0195(12) -0.0022(10) -0.0129(10) -0.0012(10)
C58 0.0358(14) 0.0172(12) 0.0246(13) -0.0034(10) -0.0175(11) 0.0002(10)
C59 0.0397(14) 0.0171(12) 0.0183(12) -0.0017(9) -0.0168(11) 0.0011(10)
C60 0.0377(14) 0.0147(11) 0.0176(12) -0.0039(9) -0.0136(11) 0.0003(10)
C61 0.0350(13) 0.0187(12) 0.0178(12) -0.0060(9) -0.0152(10) 0.0005(10)
C62 0.0357(14) 0.0205(13) 0.0318(15) 0.0017(11) -0.0187(12) -0.0003(11)
C63 0.0386(17) 0.0405(19) 0.081(3) -0.0265(19) -0.0249(18) 0.0063(15)
C64 0.0474(18) 0.052(2) 0.0397(18) 0.0181(16) -0.0292(15) -0.0139(16)
C65 0.0383(15) 0.0335(16) 0.0352(16) 0.0062(13) -0.0199(13) -0.0061(12)
C66 0.0360(13) 0.0135(11) 0.0179(12) -0.0004(9) -0.0121(10) 0.0000(10)

loop_
_atom_type_symbol
_atom_type_description
_atom_type_scat_dispersion_real
_atom_type_scat_dispersion_imag
_atom_type_scat_source
C C 0.0181 0.0091 'International Tables Vol C Tables 4.2.6.8 and 6.1.1.4'
H H 0.0000 0.0000 'International Tables Vol C Tables 4.2.6.8 and 6.1.1.4'
Cl Cl 0.3639 0.7018 'International Tables Vol C Tables 4.2.6.8 and 6.1.1.4'
O O 0.0492 0.0322 'International Tables Vol C Tables 4.2.6.8 and 6.1.1.4'

loop_
_geom_angle_atom_site_label_1
_geom_angle_atom_site_label_2
_geom_angle_atom_site_label_3
_geom_angle
_geom_angle_site_symmetry_1
_geom_angle_site_symmetry_3
_geom_angle_publ_flag
Cl1 C67 Cl2A 110.1(2) . . ?
Cl1 C67 H67A 109.6 . . ?
Cl1 C67 H67B 109.6 . . ?
Cl1 C67 H67C 108.7 . . ?
Cl1 C67 H67D 108.7 . . ?
Cl2 C67 Cl1 114.4(3) . . ?
Cl2 C67 H67C 108.7 . . ?
Cl2 C67 H67D 108.7 . . ?
Cl2A C67 H67A 109.6 . . ?
Cl2A C67 H67B 109.6 . . ?
H67A C67 H67B 108.1 . . ?
H67C C67 H67D 107.6 . . ?
Cl3 C68 Cl4 113.7(4) . . ?
Cl3 C68 H68A 109.1 . . ?
Cl3 C68 H68B 109.1 . . ?
Cl3 C68 H68C 108.8 . . ?
Cl3 C68 H68D 108.8 . . ?
Cl4 C68 H68C 108.8 . . ?
Cl4 C68 H68D 108.8 . . ?
Cl4A C68 Cl3 112.5(4) . . ?
Cl4A C68 H68A 109.1 . . ?
Cl4A C68 H68B 109.1 . . ?
H68A C68 H68B 107.8 . . ?
H68C C68 H68D 107.7 . . ?
Cl5 C69 H69A 109.1 . . ?
Cl5 C69 H69B 109.1 . . ?
Cl6 C69 Cl5 112.4(3) . . ?
Cl6 C69 H69A 109.1 . . ?
Cl6 C69 H69B 109.1 . . ?
H69A C69 H69B 107.9 . . ?
Cl7 C70 H70A 109.1 . . ?
Cl7 C70 H70B 109.1 . . ?
Cl8 C70 Cl7 112.3(2) . . ?
Cl8 C70 H70A 109.1 . . ?
Cl8 C70 H70B 109.1 . . ?
H70A C70 H70B 107.9 . . ?
C1 O1 H1 109.5 . . ?
C17 O2 H2 109.5 . . ?
C28 O3 H3 109.5 . . ?
C39 O4 H4 109.5 . . ?
C50 O5 H5 109.5 . . ?
C61 O6 H6 109.5 . . ?
O1 C1 C2 119.9(2) . . ?
O1 C1 C6 118.9(2) . . ?
C2 C1 C6 121.3(2) . . ?
C1 C2 C66 122.2(2) . . ?
C3 C2 C1 118.3(2) . . ?
C3 C2 C66 119.4(2) . . ?
C2 C3 H3A 118.7 . . ?
C4 C3 C2 122.5(2) . . ?
C4 C3 H3A 118.7 . . ?
C3 C4 C5 117.4(2) . . ?
C3 C4 C7 122.1(2) . . ?
C5 C4 C7 120.6(2) . . ?
C4 C5 H5A 118.9 . . ?
C4 C5 C6 122.2(2) . . ?
C6 C5 H5A 118.9 . . ?
C1 C6 C5 118.3(2) . . ?
C1 C6 C11 121.6(2) . . ?
C5 C6 C11 120.1(2) . . ?
C4 C7 C9 108.2(2) . . ?
C8 C7 C4 112.3(2) . . ?
C8 C7 C9 108.3(3) . . ?
C8 C7 C10 109.4(3) . . ?
C10 C7 C4 110.3(2) . . ?
C10 C7 C9 108.3(3) . . ?
C7 C8 H8A 109.5 . . ?
C7 C8 H8B 109.5 . . ?
C7 C8 H8C 109.5 . . ?
H8A C8 H8B 109.5 . . ?
H8A C8 H8C 109.5 . . ?
H8B C8 H8C 109.5 . . ?
C7 C9 H9A 109.5 . . ?
C7 C9 H9B 109.5 . . ?
C7 C9 H9C 109.5 . . ?
H9A C9 H9B 109.5 . . ?
H9A C9 H9C 109.5 . . ?
H9B C9 H9C 109.5 . . ?
C7 C10 H10A 109.5 . . ?
C7 C10 H10B 109.5 . . ?
C7 C10 H10C 109.5 . . ?
H10A C10 H10B 109.5 . . ?
H10A C10 H10C 109.5 . . ?
H10B C10 H10C 109.5 . . ?
C6 C11 H11A 109.0 . . ?
C6 C11 H11B 109.0 . . ?
C6 C11 C12 113.1(2) . . ?
H11A C11 H11B 107.8 . . ?
C12 C11 H11A 109.0 . . ?
C12 C11 H11B 109.0 . . ?
C13 C12 C11 120.4(2) . . ?
C13 C12 C17 117.8(2) . . ?
C17 C12 C11 121.8(2) . . ?
C12 C13 H13 118.8 . . ?
C12 C13 C14 122.5(2) . . ?
C14 C13 H13 118.8 . . ?
C13 C14 C18 121.3(2) . . ?
C15 C14 C13 117.2(2) . . ?
C15 C14 C18 121.4(2) . . ?
C14 C15 H15 118.7 . . ?
C16 C15 C14 122.5(2) . . ?
C16 C15 H15 118.7 . . ?
C15 C16 C22 120.2(2) . . ?
C17 C16 C15 117.9(2) . . ?
C17 C16 C22 121.9(2) . . ?
O2 C17 C12 120.3(2) . . ?
O2 C17 C16 117.7(2) . . ?
C16 C17 C12 122.0(2) . . ?
C14 C18 C20 107.9(2) . . ?
C14 C18 C21 111.2(2) . . ?
C19 C18 C14 111.8(2) . . ?
C19 C18 C20 109.6(2) . . ?
C19 C18 C21 107.3(2) . . ?
C20 C18 C21 109.0(3) . . ?
C18 C19 H19A 109.5 . . ?
C18 C19 H19B 109.5 . . ?
C18 C19 H19C 109.5 . . ?
H19A C19 H19B 109.5 . . ?
H19A C19 H19C 109.5 . . ?
H19B C19 H19C 109.5 . . ?
C18 C20 H20A 109.5 . . ?
C18 C20 H20B 109.5 . . ?
C18 C20 H20C 109.5 . . ?
H20A C20 H20B 109.5 . . ?
H20A C20 H20C 109.5 . . ?
H20B C20 H20C 109.5 . . ?
C18 C21 H21A 109.5 . . ?
C18 C21 H21B 109.5 . . ?
C18 C21 H21C 109.5 . . ?
H21A C21 H21B 109.5 . . ?
H21A C21 H21C 109.5 . . ?
H21B C21 H21C 109.5 . . ?
C16 C22 H22A 108.4 . . ?
C16 C22 H22B 108.4 . . ?
C16 C22 C23 115.5(2) . . ?
H22A C22 H22B 107.5 . . ?
C23 C22 H22A 108.4 . . ?
C23 C22 H22B 108.4 . . ?
C24 C23 C22 120.2(2) . . ?
C24 C23 C28 118.2(2) . . ?
C28 C23 C22 121.5(2) . . ?
C23 C24 H24 118.6 . . ?
C23 C24 C25 122.9(3) . . ?
C25 C24 H24 118.6 . . ?
C24 C25 C26 116.9(2) . . ?
C24 C25 C29 122.5(3) . . ?
C26 C25 C29 120.6(2) . . ?
C25 C26 H26 118.8 . . ?
C27 C26 C25 122.4(2) . . ?
C27 C26 H26 118.8 . . ?
C26 C27 C28 118.7(2) . . ?
C26 C27 C33 120.3(2) . . ?
C28 C27 C33 120.8(2) . . ?
O3 C28 C23 120.7(2) . . ?
O3 C28 C27 118.3(2) . . ?
C27 C28 C23 121.0(2) . . ?
C25 C29 C32 110.2(2) . . ?
C30 C29 C25 108.7(3) . . ?
C30 C29 C31 111.0(3) . . ?
C30 C29 C32 109.7(3) . . ?
C31 C29 C25 111.6(2) . . ?
C31 C29 C32 105.6(3) . . ?
C29 C30 H30A 109.5 . . ?
C29 C30 H30B 109.5 . . ?
C29 C30 H30C 109.5 . . ?
H30A C30 H30B 109.5 . . ?
H30A C30 H30C 109.5 . . ?
H30B C30 H30C 109.5 . . ?
C29 C31 H31A 109.5 . . ?
C29 C31 H31B 109.5 . . ?
C29 C31 H31C 109.5 . . ?
H31A C31 H31B 109.5 . . ?
H31A C31 H31C 109.5 . . ?
H31B C31 H31C 109.5 . . ?
C29 C32 H32A 109.5 . . ?
C29 C32 H32B 109.5 . . ?
C29 C32 H32C 109.5 . . ?
H32A C32 H32B 109.5 . . ?
H32A C32 H32C 109.5 . . ?
H32B C32 H32C 109.5 . . ?
C27 C33 H33A 109.4 . . ?
C27 C33 H33B 109.4 . . ?
C27 C33 C34 111.2(2) . . ?
H33A C33 H33B 108.0 . . ?
C34 C33 H33A 109.4 . . ?
C34 C33 H33B 109.4 . . ?
C35 C34 C33 119.2(2) . . ?
C39 C34 C33 122.6(2) . . ?
C39 C34 C35 118.1(2) . . ?
C34 C35 H35 118.7 . . ?
C36 C35 C34 122.6(2) . . ?
C36 C35 H35 118.7 . . ?
C35 C36 C40 123.0(2) . . ?
C37 C36 C35 116.8(2) . . ?
C37 C36 C40 120.1(2) . . ?
C36 C37 H37 118.6 . . ?
C38 C37 C36 122.7(2) . . ?
C38 C37 H37 118.6 . . ?
C37 C38 C39 118.3(2) . . ?
C37 C38 C44 120.0(2) . . ?
C39 C38 C44 121.6(2) . . ?
O4 C39 C34 119.6(2) . . ?
O4 C39 C38 119.1(2) . . ?
C34 C39 C38 121.3(2) . . ?
C36 C40 C43 108.8(2) . . ?
C41 C40 C36 112.2(2) . . ?
C41 C40 C43 108.3(2) . . ?
C42 C40 C36 109.6(2) . . ?
C42 C40 C41 108.7(3) . . ?
C42 C40 C43 109.1(2) . . ?
C40 C41 H41A 109.5 . . ?
C40 C41 H41B 109.5 . . ?
C40 C41 H41C 109.5 . . ?
H41A C41 H41B 109.5 . . ?
H41A C41 H41C 109.5 . . ?
H41B C41 H41C 109.5 . . ?
C40 C42 H42A 109.5 . . ?
C40 C42 H42B 109.5 . . ?
C40 C42 H42C 109.5 . . ?
H42A C42 H42B 109.5 . . ?
H42A C42 H42C 109.5 . . ?
H42B C42 H42C 109.5 . . ?
C40 C43 H43A 109.5 . . ?
C40 C43 H43B 109.5 . . ?
C40 C43 H43C 109.5 . . ?
H43A C43 H43B 109.5 . . ?
H43A C43 H43C 109.5 . . ?
H43B C43 H43C 109.5 . . ?
C38 C44 H44A 108.9 . . ?
C38 C44 H44B 108.9 . . ?
H44A C44 H44B 107.7 . . ?
C45 C44 C38 113.3(2) . . ?
C45 C44 H44A 108.9 . . ?
C45 C44 H44B 108.9 . . ?
C46 C45 C44 120.4(2) . . ?
C50 C45 C44 121.6(2) . . ?
C50 C45 C46 117.9(2) . . ?
C45 C46 H46 118.6 . . ?
C47 C46 C45 122.8(2) . . ?
C47 C46 H46 118.6 . . ?
C46 C47 C48 116.7(2) . . ?
C46 C47 C51 123.2(2) . . ?
C48 C47 C51 120.0(3) . . ?
C47 C48 H48 118.6 . . ?
C49 C48 C47 122.7(3) . . ?
C49 C48 H48 118.6 . . ?
C48 C49 C50 118.2(2) . . ?
C48 C49 C55 120.1(2) . . ?
C50 C49 C55 121.5(2) . . ?
O5 C50 C45 120.0(2) . . ?
O5 C50 C49 118.4(2) . . ?
C49 C50 C45 121.5(2) . . ?
C47 C51 C53A 108.4(3) . . ?
C47 C51 C54 99.1(7) . . ?
C52 C51 C47 111.5(10) . . ?
C52 C51 C53 124.8(14) . . ?
C52 C51 C54 101.8(16) . . ?
C52A C51 C47 113.4(3) . . ?
C52A C51 C53A 105.0(4) . . ?
C53 C51 C47 114.4(8) . . ?
C53 C51 C54 99.4(11) . . ?
C54A C51 C47 111.3(3) . . ?
C54A C51 C52A 110.1(4) . . ?
C54A C51 C53A 108.2(3) . . ?
C51 C52 H52A 109.5 . . ?
C51 C52 H52B 109.5 . . ?
C51 C52 H52C 109.5 . . ?
H52A C52 H52B 109.5 . . ?
H52A C52 H52C 109.5 . . ?
H52B C52 H52C 109.5 . . ?
C51 C52A H52D 109.5 . . ?
C51 C52A H52E 109.5 . . ?
C51 C52A H52F 109.5 . . ?
H52D C52A H52E 109.5 . . ?
H52D C52A H52F 109.5 . . ?
H52E C52A H52F 109.5 . . ?
C51 C53 H53A 109.5 . . ?
C51 C53 H53B 109.5 . . ?
C51 C53 H53C 109.5 . . ?
H53A C53 H53B 109.5 . . ?
H53A C53 H53C 109.5 . . ?
H53B C53 H53C 109.5 . . ?
C51 C53A H53D 109.5 . . ?
C51 C53A H53E 109.5 . . ?
C51 C53A H53F 109.5 . . ?
H53D C53A H53E 109.5 . . ?
H53D C53A H53F 109.5 . . ?
H53E C53A H53F 109.5 . . ?
C51 C54 H54A 109.5 . . ?
C51 C54 H54B 109.5 . . ?
C51 C54 H54C 109.5 . . ?
H54A C54 H54B 109.5 . . ?
H54A C54 H54C 109.5 . . ?
H54B C54 H54C 109.5 . . ?
C51 C54A H54D 109.5 . . ?
C51 C54A H54E 109.5 . . ?
C51 C54A H54F 109.5 . . ?
H54D C54A H54E 109.5 . . ?
H54D C54A H54F 109.5 . . ?
H54E C54A H54F 109.5 . . ?
C49 C55 H55A 107.7 . . ?
C49 C55 H55B 107.7 . . ?
C49 C55 C56 118.6(2) . . ?
H55A C55 H55B 107.1 . . ?
C56 C55 H55A 107.7 . . ?
C56 C55 H55B 107.7 . . ?
C57 C56 C55 119.6(2) . . ?
C61 C56 C55 122.0(2) . . ?
C61 C56 C57 118.1(2) . . ?
C56 C57 H57 118.9 . . ?
C56 C57 C58 122.3(3) . . ?
C58 C57 H57 118.9 . . ?
C57 C58 C62 120.7(3) . . ?
C59 C58 C57 117.3(2) . . ?
C59 C58 C62 122.0(2) . . ?
C58 C59 H59 118.7 . . ?
C60 C59 C58 122.6(2) . . ?
C60 C59 H59 118.7 . . ?
C59 C60 C61 118.1(3) . . ?
C59 C60 C66 120.6(2) . . ?
C61 C60 C66 121.2(2) . . ?
O6 C61 C56 120.1(2) . . ?
O6 C61 C60 118.2(2) . . ?
C56 C61 C60 121.6(2) . . ?
C58 C62 C64 110.6(3) . . ?
C63 C62 C58 109.2(2) . . ?
C63 C62 C64 108.9(3) . . ?
C63 C62 C65 109.6(3) . . ?
C65 C62 C58 111.5(2) . . ?
C65 C62 C64 106.9(3) . . ?
C62 C63 H63A 109.5 . . ?
C62 C63 H63B 109.5 . . ?
C62 C63 H63C 109.5 . . ?
H63A C63 H63B 109.5 . . ?
H63A C63 H63C 109.5 . . ?
H63B C63 H63C 109.5 . . ?
C62 C64 H64A 109.5 . . ?
C62 C64 H64B 109.5 . . ?
C62 C64 H64C 109.5 . . ?
H64A C64 H64B 109.5 . . ?
H64A C64 H64C 109.5 . . ?
H64B C64 H64C 109.5 . . ?
C62 C65 H65A 109.5 . . ?
C62 C65 H65B 109.5 . . ?
C62 C65 H65C 109.5 . . ?
H65A C65 H65B 109.5 . . ?
H65A C65 H65C 109.5 . . ?
H65B C65 H65C 109.5 . . ?
C2 C66 C60 111.3(2) . . ?
C2 C66 H66A 109.4 . . ?
C2 C66 H66B 109.4 . . ?
C60 C66 H66A 109.4 . . ?
C60 C66 H66B 109.4 . . ?
H66A C66 H66B 108.0 . . ?

loop_
_geom_bond_atom_site_label_1
_geom_bond_atom_site_label_2
_geom_bond_distance
_geom_bond_site_symmetry_2
_geom_bond_publ_flag
Cl1 C67 1.758(5) . ?
Cl2 C67 1.601(7) . ?
Cl2A C67 1.790(5) . ?
C67 H67A 0.9900 . ?
C67 H67B 0.9900 . ?
C67 H67C 0.9900 . ?
C67 H67D 0.9900 . ?
Cl3 C68 1.750(3) . ?
Cl4 C68 1.760(7) . ?
Cl4A C68 1.690(5) . ?
C68 H68A 0.9900 . ?
C68 H68B 0.9900 . ?
C68 H68C 0.9900 . ?
C68 H68D 0.9900 . ?
Cl5 C69 1.757(6) . ?
Cl6 C69 1.750(5) . ?
C69 H69A 0.9900 . ?
C69 H69B 0.9900 . ?
Cl7 C70 1.772(4) . ?
Cl8 C70 1.763(4) . ?
C70 H70A 0.9900 . ?
C70 H70B 0.9900 . ?
O1 H1 0.8400 . ?
O1 C1 1.384(3) . ?
O2 H2 0.8400 . ?
O2 C17 1.382(3) . ?
O3 H3 0.8400 . ?
O3 C28 1.372(3) . ?
O4 H4 0.8400 . ?
O4 C39 1.389(3) . ?
O5 H5 0.8400 . ?
O5 C50 1.381(3) . ?
O6 H6 0.8400 . ?
O6 C61 1.379(3) . ?
C1 C2 1.396(4) . ?
C1 C6 1.397(4) . ?
C2 C3 1.395(4) . ?
C2 C66 1.519(3) . ?
C3 H3A 0.9500 . ?
C3 C4 1.393(4) . ?
C4 C5 1.396(4) . ?
C4 C7 1.540(3) . ?
C5 H5A 0.9500 . ?
C5 C6 1.400(3) . ?
C6 C11 1.526(3) . ?
C7 C8 1.524(4) . ?
C7 C9 1.555(4) . ?
C7 C10 1.534(4) . ?
C8 H8A 0.9800 . ?
C8 H8B 0.9800 . ?
C8 H8C 0.9800 . ?
C9 H9A 0.9800 . ?
C9 H9B 0.9800 . ?
C9 H9C 0.9800 . ?
C10 H10A 0.9800 . ?
C10 H10B 0.9800 . ?
C10 H10C 0.9800 . ?
C11 H11A 0.9900 . ?
C11 H11B 0.9900 . ?
C11 C12 1.526(3) . ?
C12 C13 1.393(4) . ?
C12 C17 1.401(3) . ?
C13 H13 0.9500 . ?
C13 C14 1.399(4) . ?
C14 C15 1.398(4) . ?
C14 C18 1.535(3) . ?
C15 H15 0.9500 . ?
C15 C16 1.395(4) . ?
C16 C17 1.393(4) . ?
C16 C22 1.516(3) . ?
C18 C19 1.532(4) . ?
C18 C20 1.540(4) . ?
C18 C21 1.542(4) . ?
C19 H19A 0.9800 . ?
C19 H19B 0.9800 . ?
C19 H19C 0.9800 . ?
C20 H20A 0.9800 . ?
C20 H20B 0.9800 . ?
C20 H20C 0.9800 . ?
C21 H21A 0.9800 . ?
C21 H21B 0.9800 . ?
C21 H21C 0.9800 . ?
C22 H22A 0.9900 . ?
C22 H22B 0.9900 . ?
C22 C23 1.523(3) . ?
C23 C24 1.392(4) . ?
C23 C28 1.403(4) . ?
C24 H24 0.9500 . ?
C24 C25 1.393(4) . ?
C25 C26 1.405(4) . ?
C25 C29 1.537(4) . ?
C26 H26 0.9500 . ?
C26 C27 1.387(4) . ?
C27 C28 1.398(4) . ?
C27 C33 1.519(4) . ?
C29 C30 1.519(5) . ?
C29 C31 1.528(5) . ?
C29 C32 1.552(4) . ?
C30 H30A 0.9800 . ?
C30 H30B 0.9800 . ?
C30 H30C 0.9800 . ?
C31 H31A 0.9800 . ?
C31 H31B 0.9800 . ?
C31 H31C 0.9800 . ?
C32 H32A 0.9800 . ?
C32 H32B 0.9800 . ?
C32 H32C 0.9800 . ?
C33 H33A 0.9900 . ?
C33 H33B 0.9900 . ?
C33 C34 1.521(4) . ?
C34 C35 1.402(4) . ?
C34 C39 1.389(4) . ?
C35 H35 0.9500 . ?
C35 C36 1.398(4) . ?
C36 C37 1.397(4) . ?
C36 C40 1.539(3) . ?
C37 H37 0.9500 . ?
C37 C38 1.390(4) . ?
C38 C39 1.403(4) . ?
C38 C44 1.524(4) . ?
C40 C41 1.535(4) . ?
C40 C42 1.534(4) . ?
C40 C43 1.542(4) . ?
C41 H41A 0.9800 . ?
C41 H41B 0.9800 . ?
C41 H41C 0.9800 . ?
C42 H42A 0.9800 . ?
C42 H42B 0.9800 . ?
C42 H42C 0.9800 . ?
C43 H43A 0.9800 . ?
C43 H43B 0.9800 . ?
C43 H43C 0.9800 . ?
C44 H44A 0.9900 . ?
C44 H44B 0.9900 . ?
C44 C45 1.519(4) . ?
C45 C46 1.398(4) . ?
C45 C50 1.397(4) . ?
C46 H46 0.9500 . ?
C46 C47 1.394(4) . ?
C47 C48 1.401(4) . ?
C47 C51 1.531(4) . ?
C48 H48 0.9500 . ?
C48 C49 1.390(4) . ?
C49 C50 1.392(4) . ?
C49 C55 1.514(3) . ?
C51 C52 1.38(3) . ?
C51 C52A 1.525(5) . ?
C51 C53 1.43(2) . ?
C51 C53A 1.571(5) . ?
C51 C54 1.81(2) . ?
C51 C54A 1.511(5) . ?
C52 H52A 0.9800 . ?
C52 H52B 0.9800 . ?
C52 H52C 0.9800 . ?
C52A H52D 0.9800 . ?
C52A H52E 0.9800 . ?
C52A H52F 0.9800 . ?
C53 H53A 0.9800 . ?
C53 H53B 0.9800 . ?
C53 H53C 0.9800 . ?
C53A H53D 0.9800 . ?
C53A H53E 0.9800 . ?
C53A H53F 0.9800 . ?
C54 H54A 0.9800 . ?
C54 H54B 0.9800 . ?
C54 H54C 0.9800 . ?
C54A H54D 0.9800 . ?
C54A H54E 0.9800 . ?
C54A H54F 0.9800 . ?
C55 H55A 0.9900 . ?
C55 H55B 0.9900 . ?
C55 C56 1.522(3) . ?
C56 C57 1.398(4) . ?
C56 C61 1.395(4) . ?
C57 H57 0.9500 . ?
C57 C58 1.400(4) . ?
C58 C59 1.394(4) . ?
C58 C62 1.536(4) . ?
C59 H59 0.9500 . ?
C59 C60 1.393(4) . ?
C60 C61 1.396(4) . ?
C60 C66 1.523(4) . ?
C62 C63 1.527(4) . ?
C62 C64 1.545(4) . ?
C62 C65 1.532(4) . ?
C63 H63A 0.9800 . ?
C63 H63B 0.9800 . ?
C63 H63C 0.9800 . ?
C64 H64A 0.9800 . ?
C64 H64B 0.9800 . ?
C64 H64C 0.9800 . ?
C65 H65A 0.9800 . ?
C65 H65B 0.9800 . ?
C65 H65C 0.9800 . ?
C66 H66A 0.9900 . ?
C66 H66B 0.9900 . ?

loop_
_geom_torsion_atom_site_label_1
_geom_torsion_atom_site_label_2
_geom_torsion_atom_site_label_3
_geom_torsion_atom_site_label_4
_geom_torsion
_geom_torsion_site_symmetry_1
_geom_torsion_site_symmetry_2
_geom_torsion_site_symmetry_3
_geom_torsion_site_symmetry_4
_geom_torsion_publ_flag
O1 C1 C2 C3 -177.0(2) . . . . ?
O1 C1 C2 C66 4.8(4) . . . . ?
O1 C1 C6 C5 177.6(2) . . . . ?
O1 C1 C6 C11 -2.7(4) . . . . ?
C1 C2 C3 C4 -1.3(4) . . . . ?
C1 C2 C66 C60 93.3(3) . . . . ?
C1 C6 C11 C12 -96.2(3) . . . . ?
C2 C1 C6 C5 -2.2(4) . . . . ?
C2 C1 C6 C11 177.5(2) . . . . ?
C2 C3 C4 C5 -0.8(4) . . . . ?
C2 C3 C4 C7 177.4(2) . . . . ?
C3 C2 C66 C60 -84.9(3) . . . . ?
C3 C4 C5 C6 1.5(4) . . . . ?
C3 C4 C7 C8 6.6(4) . . . . ?
C3 C4 C7 C9 -112.8(3) . . . . ?
C3 C4 C7 C10 128.8(3) . . . . ?
C4 C5 C6 C1 -0.1(4) . . . . ?
C4 C5 C6 C11 -179.7(2) . . . . ?
C5 C4 C7 C8 -175.3(3) . . . . ?
C5 C4 C7 C9 65.3(3) . . . . ?
C5 C4 C7 C10 -53.0(4) . . . . ?
C5 C6 C11 C12 83.5(3) . . . . ?
C6 C1 C2 C3 2.8(4) . . . . ?
C6 C1 C2 C66 -175.4(2) . . . . ?
C6 C11 C12 C13 -105.3(3) . . . . ?
C6 C11 C12 C17 74.8(3) . . . . ?
C7 C4 C5 C6 -176.7(2) . . . . ?
C11 C12 C13 C14 179.1(2) . . . . ?
C11 C12 C17 O2 2.9(4) . . . . ?
C11 C12 C17 C16 -176.1(2) . . . . ?
C12 C13 C14 C15 -2.1(4) . . . . ?
C12 C13 C14 C18 -178.2(2) . . . . ?
C13 C12 C17 O2 -177.0(2) . . . . ?
C13 C12 C17 C16 4.0(4) . . . . ?
C13 C14 C15 C16 2.3(4) . . . . ?
C13 C14 C18 C19 -36.9(3) . . . . ?
C13 C14 C18 C20 83.8(3) . . . . ?
C13 C14 C18 C21 -156.7(3) . . . . ?
C14 C15 C16 C17 0.6(4) . . . . ?
C14 C15 C16 C22 -178.9(2) . . . . ?
C15 C14 C18 C19 147.2(3) . . . . ?
C15 C14 C18 C20 -92.1(3) . . . . ?
C15 C14 C18 C21 27.4(4) . . . . ?
C15 C16 C17 O2 177.1(2) . . . . ?
C15 C16 C17 C12 -3.8(4) . . . . ?
C15 C16 C22 C23 -85.7(3) . . . . ?
C16 C22 C23 C24 98.0(3) . . . . ?
C16 C22 C23 C28 -86.3(3) . . . . ?
C17 C12 C13 C14 -0.9(4) . . . . ?
C17 C16 C22 C23 94.9(3) . . . . ?
C18 C14 C15 C16 178.4(2) . . . . ?
C22 C16 C17 O2 -3.5(4) . . . . ?
C22 C16 C17 C12 175.6(2) . . . . ?
C22 C23 C24 C25 175.4(2) . . . . ?
C22 C23 C28 O3 3.6(4) . . . . ?
C22 C23 C28 C27 -174.7(2) . . . . ?
C23 C24 C25 C26 0.3(4) . . . . ?
C23 C24 C25 C29 -179.7(2) . . . . ?
C24 C23 C28 O3 179.3(2) . . . . ?
C24 C23 C28 C27 1.1(4) . . . . ?
C24 C25 C26 C27 -0.8(4) . . . . ?
C24 C25 C29 C30 -105.0(4) . . . . ?
C24 C25 C29 C31 17.7(4) . . . . ?
C24 C25 C29 C32 134.7(3) . . . . ?
C25 C26 C27 C28 1.5(4) . . . . ?
C25 C26 C27 C33 -173.3(2) . . . . ?
C26 C25 C29 C30 75.0(4) . . . . ?
C26 C25 C29 C31 -162.3(3) . . . . ?
C26 C25 C29 C32 -45.3(4) . . . . ?
C26 C27 C28 O3 -179.9(2) . . . . ?
C26 C27 C28 C23 -1.6(4) . . . . ?
C26 C27 C33 C34 93.8(3) . . . . ?
C27 C33 C34 C35 -81.5(3) . . . . ?
C27 C33 C34 C39 95.2(3) . . . . ?
C28 C23 C24 C25 -0.4(4) . . . . ?
C28 C27 C33 C34 -80.8(3) . . . . ?
C29 C25 C26 C27 179.2(2) . . . . ?
C33 C27 C28 O3 -5.2(4) . . . . ?
C33 C27 C28 C23 173.2(2) . . . . ?
C33 C34 C35 C36 176.5(2) . . . . ?
C33 C34 C39 O4 4.4(4) . . . . ?
C33 C34 C39 C38 -176.0(2) . . . . ?
C34 C35 C36 C37 -0.1(4) . . . . ?
C34 C35 C36 C40 -179.5(2) . . . . ?
C35 C34 C39 O4 -178.8(2) . . . . ?
C35 C34 C39 C38 0.7(4) . . . . ?
C35 C36 C37 C38 0.1(4) . . . . ?
C35 C36 C40 C41 0.0(4) . . . . ?
C35 C36 C40 C42 120.9(3) . . . . ?
C35 C36 C40 C43 -119.9(3) . . . . ?
C36 C37 C38 C39 0.2(4) . . . . ?
C36 C37 C38 C44 -177.7(2) . . . . ?
C37 C36 C40 C41 -179.4(2) . . . . ?
C37 C36 C40 C42 -58.5(3) . . . . ?
C37 C36 C40 C43 60.7(3) . . . . ?
C37 C38 C39 O4 178.9(2) . . . . ?
C37 C38 C39 C34 -0.7(4) . . . . ?
C37 C38 C44 C45 84.5(3) . . . . ?
C38 C44 C45 C46 -97.8(3) . . . . ?
C38 C44 C45 C50 79.1(3) . . . . ?
C39 C34 C35 C36 -0.3(4) . . . . ?
C39 C38 C44 C45 -93.4(3) . . . . ?
C40 C36 C37 C38 179.5(2) . . . . ?
C44 C38 C39 O4 -3.2(4) . . . . ?
C44 C38 C39 C34 177.2(2) . . . . ?
C44 C45 C46 C47 176.1(2) . . . . ?
C44 C45 C50 O5 5.6(4) . . . . ?
C44 C45 C50 C49 -172.8(2) . . . . ?
C45 C46 C47 C48 -2.4(4) . . . . ?
C45 C46 C47 C51 178.8(3) . . . . ?
C46 C45 C50 O5 -177.4(2) . . . . ?
C46 C45 C50 C49 4.2(4) . . . . ?
C46 C47 C48 C49 2.6(4) . . . . ?
C46 C47 C51 C52 -40.1(15) . . . . ?
C46 C47 C51 C52A -6.2(5) . . . . ?
C46 C47 C51 C53 171.2(9) . . . . ?
C46 C47 C51 C53A -122.4(3) . . . . ?
C46 C47 C51 C54 66.5(8) . . . . ?
C46 C47 C51 C54A 118.7(4) . . . . ?
C47 C48 C49 C50 0.4(4) . . . . ?
C47 C48 C49 C55 -174.6(2) . . . . ?
C48 C47 C51 C52 141.1(15) . . . . ?
C48 C47 C51 C52A 175.0(4) . . . . ?
C48 C47 C51 C53 -7.6(10) . . . . ?
C48 C47 C51 C53A 58.8(4) . . . . ?
C48 C47 C51 C54 -112.3(8) . . . . ?
C48 C47 C51 C54A -60.1(4) . . . . ?
C48 C49 C50 O5 177.6(2) . . . . ?
C48 C49 C50 C45 -3.9(4) . . . . ?
C48 C49 C55 C56 -92.4(3) . . . . ?
C49 C55 C56 C57 96.8(3) . . . . ?
C49 C55 C56 C61 -89.9(3) . . . . ?
C50 C45 C46 C47 -0.9(4) . . . . ?
C50 C49 C55 C56 92.8(3) . . . . ?
C51 C47 C48 C49 -178.5(2) . . . . ?
C55 C49 C50 O5 -7.4(4) . . . . ?
C55 C49 C50 C45 171.0(2) . . . . ?
C55 C56 C57 C58 171.3(2) . . . . ?
C55 C56 C61 O6 7.0(4) . . . . ?
C55 C56 C61 C60 -170.6(2) . . . . ?
C56 C57 C58 C59 0.9(4) . . . . ?
C56 C57 C58 C62 -179.2(2) . . . . ?
C57 C56 C61 O6 -179.6(2) . . . . ?
C57 C56 C61 C60 2.8(4) . . . . ?
C57 C58 C59 C60 0.2(4) . . . . ?
C57 C58 C62 C63 -87.9(3) . . . . ?
C57 C58 C62 C64 152.3(3) . . . . ?
C57 C58 C62 C65 33.4(4) . . . . ?
C58 C59 C60 C61 0.3(4) . . . . ?
C58 C59 C60 C66 -175.4(2) . . . . ?
C59 C58 C62 C63 92.1(3) . . . . ?
C59 C58 C62 C64 -27.8(4) . . . . ?
C59 C58 C62 C65 -146.7(3) . . . . ?
C59 C60 C61 O6 -179.5(2) . . . . ?
C59 C60 C61 C56 -1.8(4) . . . . ?
C59 C60 C66 C2 92.7(3) . . . . ?
C61 C56 C57 C58 -2.3(4) . . . . ?
C61 C60 C66 C2 -82.7(3) . . . . ?
C62 C58 C59 C60 -179.7(2) . . . . ?
C66 C2 C3 C4 177.0(2) . . . . ?
C66 C60 C61 O6 -3.9(3) . . . . ?
C66 C60 C61 C56 173.8(2) . . . . ?
